data_4333743
loop_
_publ_author_name
'Chandrakanta Dash'
'Animesh Das'
'Muhammed Yousufuddin'
'H. V. Rasika Dias'

_publ_contact_author_address
;Department of Chemistry and Biochemistry
The University of Texas at Arlington
700 Planetarium Place, Room 130 CPB
Arlington, Texas 76019-0065, USA
;
_publ_contact_author_email dias@uta.edu
_publ_contact_author_fax 817-272-3808
_publ_contact_author_name 'Rasika Dias'
_publ_contact_author_phone 817-272-3813
_publ_section_title
;
 Isolable, Copper(I) Dicarbonyl Complexes Supported by N-Heterocyclic
 Carbenes
;
_journal_name_full 'Inorganic Chemistry'
_journal_page_first 1584
_journal_page_last 1590
_journal_paper_doi 10.1021/ic302455y
_journal_volume 52
_journal_year 2013
_chemical_formula_sum 'C71 H62 Cl4 Cu F6 N2 O Sb'
_chemical_formula_weight 1400.32
_chemical_name_systematic
; 
 ? 
;
_space_group_IT_number 14
_symmetry_cell_setting monoclinic
_symmetry_space_group_name_Hall '-P 2ybc'
_symmetry_space_group_name_H-M 'P 1 21/c 1'
_atom_sites_solution_hydrogens geom
_atom_sites_solution_primary direct
_atom_sites_solution_secondary difmap
_audit_creation_method SHELXL-97
_cell_angle_alpha 90.00
_cell_angle_beta 116.961(4)
_cell_angle_gamma 90.00
_cell_formula_units_Z 4
_cell_length_a 15.5624(16)
_cell_length_b 18.472(2)
_cell_length_c 24.6683(17)
_cell_measurement_reflns_used 9423
_cell_measurement_temperature 100(2)
_cell_measurement_theta_max 28.29
_cell_measurement_theta_min 2.21
_cell_volume 6320.6(11)
_computing_cell_refinement 'Bruker SMART'
_computing_data_collection 'Bruker SMART'
_computing_data_reduction 'Bruker SAINT'
_computing_molecular_graphics 'Bruker SHELXTL'
_computing_publication_material 'Bruker SHELXTL'
_computing_structure_refinement 'SHELXL-97 (Sheldrick, 1997)'
_computing_structure_solution 'SHELXS-97 (Sheldrick, 1990)'
_diffrn_ambient_temperature 100(2)
_diffrn_measured_fraction_theta_full 0.992
_diffrn_measured_fraction_theta_max 0.992
_diffrn_measurement_device_type 'CCD area detector'
_diffrn_measurement_method 'phi and omega scans'
_diffrn_radiation_monochromator graphite
_diffrn_radiation_source 'fine-focus sealed tube'
_diffrn_radiation_type MoK\a
_diffrn_radiation_wavelength 0.71073
_diffrn_reflns_av_R_equivalents 0.0317
_diffrn_reflns_av_sigmaI/netI 0.0300
_diffrn_reflns_limit_h_max 20
_diffrn_reflns_limit_h_min -20
_diffrn_reflns_limit_k_max 24
_diffrn_reflns_limit_k_min -24
_diffrn_reflns_limit_l_max 32
_diffrn_reflns_limit_l_min -32
_diffrn_reflns_number 62101
_diffrn_reflns_theta_full 28.35
_diffrn_reflns_theta_max 28.35
_diffrn_reflns_theta_min 1.44
_exptl_absorpt_coefficient_mu 0.997
_exptl_absorpt_correction_T_max 0.745
_exptl_absorpt_correction_T_min 0.636
_exptl_absorpt_correction_type multi-scan
_exptl_absorpt_process_details SADABS
_exptl_crystal_colour brown
_exptl_crystal_density_diffrn 1.472
_exptl_crystal_description prism
_exptl_crystal_F_000 2848
_exptl_crystal_size_max 0.22
_exptl_crystal_size_mid 0.14
_exptl_crystal_size_min 0.10
_refine_diff_density_max 1.933
_refine_diff_density_min -1.241
_refine_diff_density_rms 0.108
_refine_ls_extinction_method none
_refine_ls_goodness_of_fit_ref 1.056
_refine_ls_hydrogen_treatment mixed
_refine_ls_matrix_type full
_refine_ls_number_parameters 785
_refine_ls_number_reflns 15656
_refine_ls_number_restraints 0
_refine_ls_restrained_S_all 1.056
_refine_ls_R_factor_all 0.0545
_refine_ls_R_factor_gt 0.0439
_refine_ls_shift/su_max 0.002
_refine_ls_shift/su_mean 0.000
_refine_ls_structure_factor_coef Fsqd
_refine_ls_weighting_details 'calc w=1/[\s^2^(Fo^2^)+(0.0720P)^2^+4.1217P] where P=(Fo^2^+2Fc^2^)/3'
_refine_ls_weighting_scheme calc
_refine_ls_wR_factor_gt 0.1149
_refine_ls_wR_factor_ref 0.1232
_reflns_number_gt 12870
_reflns_number_total 15656
_reflns_threshold_expression >2sigma(I)
_cod_data_source_file ic302455y_si_002_1.cif
_cod_data_source_block dias795m
_cod_original_cell_volume 6320.6(10)
_cod_database_code 4333743

loop_
_symmetry_equiv_pos_as_xyz
'x, y, z'
'-x, y+1/2, -z+1/2'
'-x, -y, -z'
'x, -y-1/2, z-1/2'

loop_
_atom_site_label
_atom_site_type_symbol
_atom_site_fract_x
_atom_site_fract_y
_atom_site_fract_z
_atom_site_U_iso_or_equiv
_atom_site_adp_type
_atom_site_occupancy
_atom_site_symmetry_multiplicity
_atom_site_calc_flag
_atom_site_refinement_flags
Cu Cu 0.68980(2) 0.674468(14) 0.605707(13) 0.02024(7) Uani 1 1 d .
O O 0.64703(17) 0.58188(11) 0.57387(11) 0.0381(5) Uani 1 1 d .
N1 N 0.71557(13) 0.83122(9) 0.62962(8) 0.0156(3) Uani 1 1 d .
N2 N 0.83937(13) 0.76935(10) 0.68723(8) 0.0163(3) Uani 1 1 d .
C1 C 0.74846(15) 0.76213(12) 0.64127(9) 0.0167(4) Uani 1 1 d .
C2 C 0.78368(15) 0.88019(12) 0.66745(10) 0.0180(4) Uani 1 1 d .
H2 H 0.7767 0.9302 0.6678 0.022 Uiso 1 1 calc R
C3 C 0.86210(15) 0.84131(12) 0.70371(10) 0.0182(4) Uani 1 1 d .
H3 H 0.9200 0.8592 0.7338 0.022 Uiso 1 1 calc R
C4 C 0.62294(15) 0.85357(11) 0.58212(10) 0.0167(4) Uani 1 1 d .
C5 C 0.61072(15) 0.85812(11) 0.52250(10) 0.0177(4) Uani 1 1 d .
C6 C 0.52147(16) 0.88164(12) 0.47794(10) 0.0193(4) Uani 1 1 d .
H6 H 0.5110 0.8839 0.4377 0.023 Uiso 1 1 calc R
C7 C 0.44766(16) 0.90182(12) 0.49179(10) 0.0199(4) Uani 1 1 d .
C8 C 0.46314(16) 0.89728(12) 0.55222(10) 0.0205(4) Uani 1 1 d .
H8 H 0.4140 0.9107 0.5618 0.025 Uiso 1 1 calc R
C9 C 0.55062(15) 0.87299(12) 0.59836(10) 0.0179(4) Uani 1 1 d .
C10 C 0.35337(17) 0.92891(14) 0.44252(11) 0.0264(5) Uani 1 1 d .
H10A H 0.3449 0.9111 0.4038 0.040 Uiso 1 1 calc R
H10B H 0.3536 0.9809 0.4422 0.040 Uiso 1 1 calc R
H10C H 0.3015 0.9120 0.4501 0.040 Uiso 1 1 calc R
C11 C 0.69021(16) 0.83871(12) 0.50487(10) 0.0186(4) Uani 1 1 d .
H11 H 0.7487 0.8303 0.5430 0.022 Uiso 1 1 calc R
C12 C 0.67015(17) 0.76833(13) 0.46797(10) 0.0215(4) Uani 1 1 d .
C13 C 0.73195(19) 0.74895(14) 0.44327(11) 0.0268(5) Uani 1 1 d .
H13 H 0.7829 0.7792 0.4485 0.032 Uiso 1 1 calc R
C14 C 0.7176(2) 0.68439(14) 0.41078(12) 0.0323(6) Uani 1 1 d .
H14 H 0.7589 0.6720 0.3944 0.039 Uiso 1 1 calc R
C15 C 0.6424(2) 0.63878(15) 0.40278(12) 0.0349(6) Uani 1 1 d .
H15 H 0.6328 0.5960 0.3808 0.042 Uiso 1 1 calc R
C16 C 0.5810(2) 0.65712(15) 0.42774(13) 0.0340(6) Uani 1 1 d .
H16 H 0.5307 0.6264 0.4230 0.041 Uiso 1 1 calc R
C17 C 0.59542(19) 0.72189(14) 0.46004(11) 0.0272(5) Uani 1 1 d .
H17 H 0.5541 0.7340 0.4765 0.033 Uiso 1 1 calc R
C18 C 0.71133(16) 0.90376(12) 0.47410(10) 0.0202(4) Uani 1 1 d .
C19 C 0.66653(18) 0.91313(13) 0.41112(11) 0.0238(5) Uani 1 1 d .
H19 H 0.6237 0.8782 0.3862 0.029 Uiso 1 1 calc R
C20 C 0.68534(19) 0.97415(14) 0.38522(12) 0.0288(5) Uani 1 1 d .
H20 H 0.6544 0.9800 0.3432 0.035 Uiso 1 1 calc R
C21 C 0.7495(2) 1.02616(14) 0.42132(14) 0.0334(6) Uani 1 1 d .
H21 H 0.7619 1.0668 0.4038 0.040 Uiso 1 1 calc R
C22 C 0.79535(19) 1.01728(14) 0.48397(13) 0.0307(5) Uani 1 1 d .
H22 H 0.8389 1.0519 0.5086 0.037 Uiso 1 1 calc R
C23 C 0.77588(17) 0.95637(13) 0.50986(11) 0.0254(5) Uani 1 1 d .
H23 H 0.8067 0.9508 0.5519 0.031 Uiso 1 1 calc R
C24 C 0.56892(16) 0.86880(12) 0.66471(10) 0.0195(4) Uani 1 1 d .
H24 H 0.6180 0.8313 0.6840 0.023 Uiso 1 1 calc R
C25 C 0.48040(17) 0.84479(13) 0.67181(11) 0.0226(5) Uani 1 1 d .
C26 C 0.4255(2) 0.78657(14) 0.63796(13) 0.0316(6) Uani 1 1 d .
H26 H 0.4407 0.7646 0.6095 0.038 Uiso 1 1 calc R
C27 C 0.3480(2) 0.76075(16) 0.64618(15) 0.0402(7) Uani 1 1 d .
H27 H 0.3112 0.7224 0.6227 0.048 Uiso 1 1 calc R
C28 C 0.3260(2) 0.79179(18) 0.68894(15) 0.0435(7) Uani 1 1 d .
H28 H 0.2750 0.7740 0.6949 0.052 Uiso 1 1 calc R
C29 C 0.3801(2) 0.84973(18) 0.72311(15) 0.0445(8) Uani 1 1 d .
H29 H 0.3653 0.8710 0.7520 0.053 Uiso 1 1 calc R
C30 C 0.4562(2) 0.87614(15) 0.71427(12) 0.0327(6) Uani 1 1 d .
H30 H 0.4916 0.9154 0.7371 0.039 Uiso 1 1 calc R
C31 C 0.61133(16) 0.93863(13) 0.69951(10) 0.0206(4) Uani 1 1 d .
C32 C 0.57759(18) 1.00610(14) 0.67420(11) 0.0261(5) Uani 1 1 d .
H32 H 0.5316 1.0092 0.6337 0.031 Uiso 1 1 calc R
C33 C 0.6109(2) 1.06901(15) 0.70795(13) 0.0348(6) Uani 1 1 d .
H33 H 0.5869 1.1137 0.6901 0.042 Uiso 1 1 calc R
C34 C 0.6799(2) 1.06537(16) 0.76815(13) 0.0357(6) Uani 1 1 d .
H34 H 0.7027 1.1075 0.7909 0.043 Uiso 1 1 calc R
C35 C 0.7146(2) 0.99847(18) 0.79419(12) 0.0372(6) Uani 1 1 d .
H35 H 0.7605 0.9957 0.8347 0.045 Uiso 1 1 calc R
C36 C 0.68167(18) 0.93566(15) 0.76043(11) 0.0295(5) Uani 1 1 d .
H36 H 0.7064 0.8911 0.7783 0.035 Uiso 1 1 calc R
C37 C 0.90425(15) 0.70942(11) 0.71383(10) 0.0169(4) Uani 1 1 d .
C38 C 0.96315(16) 0.68790(12) 0.68718(10) 0.0192(4) Uani 1 1 d .
C39 C 1.02562(16) 0.63034(12) 0.71383(10) 0.0205(4) Uani 1 1 d .
H39 H 1.0647 0.6146 0.6968 0.025 Uiso 1 1 calc R
C40 C 1.03119(16) 0.59562(12) 0.76549(10) 0.0204(4) Uani 1 1 d .
C41 C 0.97155(16) 0.61836(12) 0.79028(10) 0.0212(4) Uani 1 1 d .
H41 H 0.9747 0.5949 0.8245 0.025 Uiso 1 1 calc R
C42 C 0.90698(16) 0.67550(12) 0.76507(10) 0.0191(4) Uani 1 1 d .
C43 C 1.10253(18) 0.53552(13) 0.79503(11) 0.0257(5) Uani 1 1 d .
H43A H 1.0703 0.4948 0.8018 0.039 Uiso 1 1 calc R
H43B H 1.1525 0.5520 0.8332 0.039 Uiso 1 1 calc R
H43C H 1.1303 0.5214 0.7689 0.039 Uiso 1 1 calc R
C44 C 0.95968(16) 0.72903(12) 0.63247(10) 0.0200(4) Uani 1 1 d .
H44 H 0.8920 0.7415 0.6066 0.024 Uiso 1 1 calc R
C45 C 0.99192(17) 0.68174(12) 0.59452(10) 0.0207(4) Uani 1 1 d .
C46 C 0.92226(18) 0.64238(14) 0.54603(11) 0.0268(5) Uani 1 1 d .
H46 H 0.8576 0.6463 0.5372 0.032 Uiso 1 1 calc R
C47 C 0.9489(2) 0.59747(15) 0.51099(12) 0.0338(6) Uani 1 1 d .
H47 H 0.9020 0.5723 0.4783 0.041 Uiso 1 1 calc R
C48 C 1.0448(2) 0.59017(14) 0.52459(12) 0.0332(6) Uani 1 1 d .
H48 H 1.0623 0.5596 0.5014 0.040 Uiso 1 1 calc R
C49 C 1.1147(2) 0.62807(14) 0.57247(12) 0.0288(5) Uani 1 1 d .
H49 H 1.1793 0.6227 0.5817 0.035 Uiso 1 1 calc R
C50 C 1.08824(18) 0.67458(13) 0.60713(11) 0.0249(5) Uani 1 1 d .
H50 H 1.1353 0.7009 0.6388 0.030 Uiso 1 1 calc R
C51 C 1.01552(16) 0.80019(12) 0.65098(10) 0.0203(4) Uani 1 1 d .
C52 C 0.98542(18) 0.85764(13) 0.60987(11) 0.0244(5) Uani 1 1 d .
H52 H 0.9310 0.8524 0.5726 0.029 Uiso 1 1 calc R
C53 C 1.0357(2) 0.92236(14) 0.62384(13) 0.0304(5) Uani 1 1 d .
H53 H 1.0146 0.9603 0.5961 0.036 Uiso 1 1 calc R
C54 C 1.1172(2) 0.93099(14) 0.67894(13) 0.0314(6) Uani 1 1 d .
H54 H 1.1513 0.9743 0.6881 0.038 Uiso 1 1 calc R
C55 C 1.14694(19) 0.87472(14) 0.71988(12) 0.0296(5) Uani 1 1 d .
H55 H 1.2015 0.8802 0.7570 0.035 Uiso 1 1 calc R
C56 C 1.09622(17) 0.80956(13) 0.70633(11) 0.0245(5) Uani 1 1 d .
H56 H 1.1167 0.7722 0.7347 0.029 Uiso 1 1 calc R
C57 C 0.84236(16) 0.70004(13) 0.79329(10) 0.0211(4) Uani 1 1 d .
H57 H 0.8300 0.7518 0.7845 0.025 Uiso 1 1 calc R
C58 C 0.74497(17) 0.66221(15) 0.76567(11) 0.0266(5) Uani 1 1 d .
C59 C 0.72725(19) 0.59740(16) 0.73358(12) 0.0317(6) Uani 1 1 d .
H59 H 0.7762 0.5755 0.7277 0.038 Uiso 1 1 calc R
C60 C 0.6362(2) 0.5650(2) 0.71013(13) 0.0428(7) Uani 1 1 d .
H60 H 0.6248 0.5217 0.6887 0.051 Uiso 1 1 calc R
C61 C 0.5634(2) 0.5970(2) 0.71872(14) 0.0531(10) Uani 1 1 d .
H61 H 0.5031 0.5751 0.7033 0.064 Uiso 1 1 calc R
C62 C 0.5798(2) 0.6616(2) 0.75015(14) 0.0490(9) Uani 1 1 d .
H62 H 0.5302 0.6834 0.7554 0.059 Uiso 1 1 calc R
C63 C 0.6696(2) 0.69362(18) 0.77382(13) 0.0375(7) Uani 1 1 d .
H63 H 0.6803 0.7367 0.7955 0.045 Uiso 1 1 calc R
C64 C 0.89881(17) 0.69224(13) 0.86249(10) 0.0227(5) Uani 1 1 d .
C65 C 0.9693(2) 0.74319(14) 0.89431(12) 0.0312(5) Uani 1 1 d .
H65 H 0.9754 0.7839 0.8742 0.037 Uiso 1 1 calc R
C66 C 1.0309(2) 0.73422(16) 0.95584(12) 0.0361(6) Uani 1 1 d .
H66 H 1.0785 0.7684 0.9766 0.043 Uiso 1 1 calc R
C67 C 1.02108(19) 0.67451(15) 0.98599(12) 0.0312(6) Uani 1 1 d .
H67 H 1.0625 0.6680 1.0271 0.037 Uiso 1 1 calc R
C68 C 0.94938(18) 0.62415(14) 0.95494(11) 0.0277(5) Uani 1 1 d .
H68 H 0.9423 0.5841 0.9754 0.033 Uiso 1 1 calc R
C69 C 0.88808(17) 0.63309(14) 0.89347(11) 0.0245(5) Uani 1 1 d .
H69 H 0.8397 0.5994 0.8730 0.029 Uiso 1 1 calc R
Sb Sb 0.635125(12) 0.417665(9) 0.475043(8) 0.02758(6) Uani 1 1 d .
F1 F 0.71119(11) 0.50198(9) 0.50412(7) 0.0346(3) Uani 1 1 d .
F2 F 0.65029(12) 0.42151(10) 0.40432(7) 0.0406(4) Uani 1 1 d .
F3 F 0.55612(14) 0.33604(9) 0.44916(9) 0.0501(5) Uani 1 1 d .
F4 F 0.62179(13) 0.41803(9) 0.54687(8) 0.0385(4) Uani 1 1 d .
F5 F 0.52447(11) 0.47685(8) 0.43833(7) 0.0348(3) Uani 1 1 d .
F6 F 0.74589(13) 0.36015(10) 0.51218(8) 0.0432(4) Uani 1 1 d .
Cl1 Cl 0.17469(6) 0.72423(5) 0.86863(4) 0.0536(2) Uani 1 1 d .
Cl2 Cl 0.33405(6) 0.74939(5) 0.84018(4) 0.0540(2) Uani 1 1 d .
C70 C 0.2879(2) 0.76521(18) 0.89217(14) 0.0431(7) Uani 1 1 d .
H70A H 0.2820 0.8170 0.8963 0.052 Uiso 1 1 calc R
H70B H 0.3326 0.7463 0.9317 0.052 Uiso 1 1 calc R
Cl3 Cl -0.04709(6) 0.95022(5) 0.85671(3) 0.04430(17) Uani 1 1 d .
Cl4 Cl 0.11523(7) 0.94037(7) 0.83026(4) 0.0665(3) Uani 1 1 d .
C71 C 0.0784(2) 0.9586(3) 0.88605(15) 0.0580(10) Uani 1 1 d .
H71A H 0.0977 1.0074 0.9014 0.070 Uiso 1 1 calc R
H71B H 0.1099 0.9253 0.9197 0.070 Uiso 1 1 calc R
H1A H 0.601(3) 0.564(2) 0.5735(16) 0.045(10) Uiso 1 1 d .
H1B H 0.671(3) 0.562(2) 0.5532(19) 0.058(12) Uiso 1 1 d .

loop_
_atom_site_aniso_label
_atom_site_aniso_U_11
_atom_site_aniso_U_22
_atom_site_aniso_U_33
_atom_site_aniso_U_23
_atom_site_aniso_U_13
_atom_site_aniso_U_12
Cu 0.01938(14) 0.01518(14) 0.02456(14) -0.00430(10) 0.00857(11) -0.00182(10)
O 0.0418(12) 0.0300(11) 0.0508(13) -0.0183(9) 0.0283(11) -0.0151(9)
N1 0.0144(8) 0.0154(8) 0.0173(8) 0.0000(7) 0.0072(7) 0.0006(6)
N2 0.0166(8) 0.0160(9) 0.0165(8) 0.0006(7) 0.0078(7) 0.0002(7)
C1 0.0166(10) 0.0186(10) 0.0156(9) 0.0007(8) 0.0079(8) 0.0014(8)
C2 0.0178(10) 0.0152(10) 0.0205(10) -0.0018(8) 0.0081(8) -0.0016(8)
C3 0.0166(10) 0.0170(10) 0.0202(10) -0.0029(8) 0.0076(8) -0.0016(8)
C4 0.0162(10) 0.0137(9) 0.0183(9) 0.0004(8) 0.0062(8) 0.0003(8)
C5 0.0183(10) 0.0155(10) 0.0197(10) -0.0023(8) 0.0090(8) -0.0007(8)
C6 0.0205(10) 0.0201(11) 0.0163(9) -0.0002(8) 0.0075(8) 0.0019(8)
C7 0.0172(10) 0.0194(10) 0.0208(10) -0.0005(8) 0.0066(8) 0.0020(8)
C8 0.0176(10) 0.0205(11) 0.0226(11) -0.0018(9) 0.0086(9) 0.0021(8)
C9 0.0191(10) 0.0169(10) 0.0177(10) -0.0007(8) 0.0084(8) -0.0006(8)
C10 0.0180(11) 0.0363(14) 0.0207(11) -0.0003(10) 0.0051(9) 0.0081(9)
C11 0.0180(10) 0.0199(10) 0.0188(10) 0.0011(8) 0.0091(8) 0.0027(8)
C12 0.0236(11) 0.0212(11) 0.0179(10) 0.0012(8) 0.0080(9) 0.0065(9)
C13 0.0311(13) 0.0264(12) 0.0265(12) 0.0020(10) 0.0161(10) 0.0059(10)
C14 0.0436(15) 0.0298(13) 0.0272(12) 0.0010(10) 0.0193(12) 0.0117(11)
C15 0.0466(16) 0.0250(13) 0.0285(13) -0.0046(10) 0.0129(12) 0.0062(11)
C16 0.0390(15) 0.0241(13) 0.0351(14) -0.0053(11) 0.0135(12) -0.0016(11)
C17 0.0298(13) 0.0257(12) 0.0280(12) -0.0012(10) 0.0147(10) 0.0034(10)
C18 0.0201(11) 0.0194(11) 0.0247(11) 0.0020(9) 0.0132(9) 0.0038(8)
C19 0.0231(11) 0.0257(12) 0.0238(11) 0.0036(9) 0.0118(9) 0.0064(9)
C20 0.0328(13) 0.0300(13) 0.0309(12) 0.0094(10) 0.0208(11) 0.0093(10)
C21 0.0378(15) 0.0258(13) 0.0495(16) 0.0092(12) 0.0311(13) 0.0061(11)
C22 0.0298(13) 0.0231(12) 0.0465(15) -0.0035(11) 0.0237(12) -0.0018(10)
C23 0.0240(12) 0.0272(12) 0.0285(12) -0.0016(10) 0.0148(10) 0.0025(9)
C24 0.0200(10) 0.0197(10) 0.0203(10) 0.0010(8) 0.0104(8) 0.0031(8)
C25 0.0236(11) 0.0228(11) 0.0243(11) 0.0011(9) 0.0134(9) 0.0010(9)
C26 0.0360(14) 0.0286(13) 0.0399(14) -0.0089(11) 0.0256(12) -0.0057(11)
C27 0.0424(16) 0.0326(15) 0.0544(18) -0.0145(13) 0.0295(14) -0.0155(12)
C28 0.0452(17) 0.0460(17) 0.0573(19) -0.0142(15) 0.0389(16) -0.0183(14)
C29 0.0487(18) 0.0508(18) 0.0548(18) -0.0214(15) 0.0417(16) -0.0178(15)
C30 0.0355(14) 0.0352(14) 0.0356(14) -0.0104(11) 0.0234(12) -0.0093(11)
C31 0.0176(10) 0.0274(12) 0.0192(10) -0.0016(9) 0.0104(9) -0.0010(9)
C32 0.0290(12) 0.0271(12) 0.0211(11) -0.0011(9) 0.0104(10) -0.0003(10)
C33 0.0443(16) 0.0263(13) 0.0370(14) -0.0046(11) 0.0211(13) -0.0050(11)
C34 0.0357(15) 0.0384(15) 0.0356(14) -0.0164(12) 0.0183(12) -0.0128(12)
C35 0.0275(13) 0.0542(18) 0.0237(12) -0.0113(12) 0.0062(10) -0.0034(12)
C36 0.0255(12) 0.0360(14) 0.0220(11) 0.0001(10) 0.0064(10) 0.0037(10)
C37 0.0137(9) 0.0154(10) 0.0186(10) -0.0003(8) 0.0048(8) -0.0004(7)
C38 0.0183(10) 0.0201(10) 0.0188(10) 0.0011(8) 0.0081(8) 0.0002(8)
C39 0.0200(10) 0.0230(11) 0.0204(10) -0.0002(9) 0.0107(9) 0.0033(8)
C40 0.0202(11) 0.0175(10) 0.0214(10) 0.0006(8) 0.0075(9) 0.0036(8)
C41 0.0240(11) 0.0204(11) 0.0190(10) 0.0040(8) 0.0095(9) 0.0014(9)
C42 0.0181(10) 0.0199(11) 0.0191(10) -0.0014(8) 0.0081(8) 0.0002(8)
C43 0.0276(12) 0.0243(12) 0.0245(11) 0.0053(9) 0.0111(10) 0.0107(9)
C44 0.0186(10) 0.0214(11) 0.0208(10) 0.0030(8) 0.0096(8) 0.0040(8)
C45 0.0259(11) 0.0197(11) 0.0186(10) 0.0022(8) 0.0118(9) 0.0012(9)
C46 0.0276(12) 0.0261(12) 0.0232(11) 0.0013(9) 0.0085(10) -0.0011(10)
C47 0.0467(16) 0.0258(13) 0.0250(12) -0.0042(10) 0.0128(12) -0.0029(11)
C48 0.0549(18) 0.0236(12) 0.0302(13) 0.0002(10) 0.0273(13) 0.0060(11)
C49 0.0350(13) 0.0262(12) 0.0338(13) 0.0019(10) 0.0231(11) 0.0019(10)
C50 0.0250(12) 0.0259(12) 0.0257(11) -0.0015(9) 0.0132(10) 0.0000(9)
C51 0.0222(11) 0.0208(11) 0.0224(10) 0.0008(9) 0.0143(9) 0.0031(8)
C52 0.0284(12) 0.0242(12) 0.0237(11) 0.0009(9) 0.0144(10) 0.0034(9)
C53 0.0412(15) 0.0226(12) 0.0327(13) 0.0028(10) 0.0215(12) 0.0016(10)
C54 0.0363(14) 0.0250(12) 0.0384(14) -0.0054(11) 0.0217(12) -0.0040(10)
C55 0.0281(13) 0.0308(13) 0.0302(12) -0.0056(10) 0.0135(10) -0.0009(10)
C56 0.0253(12) 0.0247(12) 0.0252(11) 0.0023(9) 0.0127(10) 0.0019(9)
C57 0.0228(11) 0.0217(11) 0.0236(11) 0.0046(9) 0.0147(9) 0.0047(9)
C58 0.0208(11) 0.0374(14) 0.0211(11) 0.0096(10) 0.0091(9) 0.0053(10)
C59 0.0254(12) 0.0427(15) 0.0252(12) 0.0084(11) 0.0100(10) -0.0031(11)
C60 0.0329(15) 0.061(2) 0.0257(13) 0.0049(13) 0.0056(11) -0.0135(14)
C61 0.0227(14) 0.096(3) 0.0323(15) 0.0187(17) 0.0054(12) -0.0107(16)
C62 0.0231(14) 0.089(3) 0.0368(15) 0.0193(17) 0.0151(12) 0.0085(15)
C63 0.0275(13) 0.0582(19) 0.0311(13) 0.0118(13) 0.0170(11) 0.0125(13)
C64 0.0255(12) 0.0243(11) 0.0230(11) 0.0006(9) 0.0152(9) 0.0053(9)
C65 0.0449(15) 0.0236(12) 0.0280(12) -0.0031(10) 0.0191(11) -0.0049(11)
C66 0.0420(16) 0.0361(15) 0.0296(13) -0.0108(11) 0.0156(12) -0.0077(12)
C67 0.0311(13) 0.0406(15) 0.0218(11) -0.0035(10) 0.0118(10) 0.0027(11)
C68 0.0307(13) 0.0318(13) 0.0262(12) 0.0057(10) 0.0176(10) 0.0042(10)
C69 0.0229(11) 0.0289(12) 0.0254(11) 0.0025(10) 0.0141(9) 0.0012(9)
Sb 0.03057(10) 0.02422(10) 0.03066(10) -0.00489(6) 0.01625(8) 0.00119(6)
F1 0.0314(8) 0.0325(8) 0.0382(8) -0.0056(7) 0.0143(7) -0.0064(6)
F2 0.0380(9) 0.0584(11) 0.0277(8) -0.0050(7) 0.0170(7) 0.0044(8)
F3 0.0565(11) 0.0296(9) 0.0713(13) -0.0223(9) 0.0353(10) -0.0134(8)
F4 0.0539(11) 0.0336(9) 0.0408(9) 0.0000(7) 0.0326(8) 0.0029(7)
F5 0.0277(8) 0.0305(8) 0.0442(9) -0.0023(7) 0.0146(7) 0.0021(6)
F6 0.0456(10) 0.0418(10) 0.0454(10) 0.0059(8) 0.0235(8) 0.0189(8)
Cl1 0.0395(4) 0.0552(5) 0.0609(5) 0.0064(4) 0.0184(4) -0.0056(4)
Cl2 0.0448(4) 0.0694(6) 0.0505(4) 0.0037(4) 0.0240(4) 0.0147(4)
C70 0.0441(17) 0.0451(17) 0.0374(15) -0.0108(13) 0.0161(13) -0.0114(14)
Cl3 0.0427(4) 0.0475(4) 0.0368(4) 0.0047(3) 0.0128(3) 0.0016(3)
Cl4 0.0638(6) 0.0955(7) 0.0486(5) 0.0118(5) 0.0329(4) 0.0366(5)
C71 0.0379(17) 0.097(3) 0.0362(16) -0.0208(18) 0.0140(14) 0.0063(18)

loop_
_atom_type_symbol
_atom_type_description
_atom_type_scat_dispersion_real
_atom_type_scat_dispersion_imag
_atom_type_scat_source
C C 0.0033 0.0016 'International Tables Vol C Tables 4.2.6.8 and 6.1.1.4'
H H 0.0000 0.0000 'International Tables Vol C Tables 4.2.6.8 and 6.1.1.4'
Cl Cl 0.1484 0.1585 'International Tables Vol C Tables 4.2.6.8 and 6.1.1.4'
Cu Cu 0.3201 1.2651 'International Tables Vol C Tables 4.2.6.8 and 6.1.1.4'
F F 0.0171 0.0103 'International Tables Vol C Tables 4.2.6.8 and 6.1.1.4'
N N 0.0061 0.0033 'International Tables Vol C Tables 4.2.6.8 and 6.1.1.4'
O O 0.0106 0.0060 'International Tables Vol C Tables 4.2.6.8 and 6.1.1.4'
Sb Sb -0.5866 1.5461 'International Tables Vol C Tables 4.2.6.8 and 6.1.1.4'

loop_
_geom_angle_atom_site_label_1
_geom_angle_atom_site_label_2
_geom_angle_atom_site_label_3
_geom_angle
C1 Cu O 172.67(10)
Cu O H1A 123(3)
Cu O H1B 119(3)
H1A O H1B 118(4)
C1 N1 C2 111.84(18)
C1 N1 C4 125.61(18)
C2 N1 C4 122.49(18)
C1 N2 C3 111.63(18)
C1 N2 C37 123.61(18)
C3 N2 C37 124.73(18)
N1 C1 N2 103.54(18)
N1 C1 Cu 131.16(16)
N2 C1 Cu 125.30(16)
C3 C2 N1 106.59(19)
C3 C2 H2 126.7
N1 C2 H2 126.7
C2 C3 N2 106.39(19)
C2 C3 H3 126.8
N2 C3 H3 126.8
C5 C4 C9 122.81(19)
C5 C4 N1 118.69(19)
C9 C4 N1 118.44(19)
C6 C5 C4 117.4(2)
C6 C5 C11 119.64(19)
C4 C5 C11 122.96(19)
C7 C6 C5 121.9(2)
C7 C6 H6 119.0
C5 C6 H6 119.0
C6 C7 C8 118.9(2)
C6 C7 C10 120.2(2)
C8 C7 C10 120.9(2)
C9 C8 C7 121.4(2)
C9 C8 H8 119.3
C7 C8 H8 119.3
C8 C9 C4 117.5(2)
C8 C9 C24 121.9(2)
C4 C9 C24 120.56(19)
C7 C10 H10A 109.5
C7 C10 H10B 109.5
H10A C10 H10B 109.5
C7 C10 H10C 109.5
H10A C10 H10C 109.5
H10B C10 H10C 109.5
C5 C11 C18 109.85(18)
C5 C11 C12 113.21(19)
C18 C11 C12 113.67(18)
C5 C11 H11 106.5
C18 C11 H11 106.5
C12 C11 H11 106.5
C17 C12 C13 118.6(2)
C17 C12 C11 122.7(2)
C13 C12 C11 118.7(2)
C14 C13 C12 120.4(2)
C14 C13 H13 119.8
C12 C13 H13 119.8
C15 C14 C13 120.5(2)
C15 C14 H14 119.7
C13 C14 H14 119.7
C14 C15 C16 119.6(2)
C14 C15 H15 120.2
C16 C15 H15 120.2
C15 C16 C17 119.7(3)
C15 C16 H16 120.2
C17 C16 H16 120.2
C12 C17 C16 121.2(2)
C12 C17 H17 119.4
C16 C17 H17 119.4
C23 C18 C19 118.2(2)
C23 C18 C11 119.3(2)
C19 C18 C11 122.5(2)
C20 C19 C18 120.6(2)
C20 C19 H19 119.7
C18 C19 H19 119.7
C21 C20 C19 120.6(2)
C21 C20 H20 119.7
C19 C20 H20 119.7
C20 C21 C22 119.5(2)
C20 C21 H21 120.3
C22 C21 H21 120.3
C21 C22 C23 119.8(3)
C21 C22 H22 120.1
C23 C22 H22 120.1
C18 C23 C22 121.3(2)
C18 C23 H23 119.4
C22 C23 H23 119.4
C31 C24 C9 112.50(18)
C31 C24 C25 111.28(18)
C9 C24 C25 113.34(18)
C31 C24 H24 106.4
C9 C24 H24 106.4
C25 C24 H24 106.4
C30 C25 C26 118.2(2)
C30 C25 C24 122.0(2)
C26 C25 C24 119.6(2)
C25 C26 C27 120.9(2)
C25 C26 H26 119.6
C27 C26 H26 119.6
C28 C27 C26 120.2(3)
C28 C27 H27 119.9
C26 C27 H27 119.9
C27 C28 C29 119.6(3)
C27 C28 H28 120.2
C29 C28 H28 120.2
C28 C29 C30 120.2(3)
C28 C29 H29 119.9
C30 C29 H29 119.9
C29 C30 C25 120.9(3)
C29 C30 H30 119.5
C25 C30 H30 119.5
C32 C31 C36 118.0(2)
C32 C31 C24 121.9(2)
C36 C31 C24 119.9(2)
C31 C32 C33 121.4(2)
C31 C32 H32 119.3
C33 C32 H32 119.3
C34 C33 C32 120.0(3)
C34 C33 H33 120.0
C32 C33 H33 120.0
C35 C34 C33 119.4(3)
C35 C34 H34 120.3
C33 C34 H34 120.3
C36 C35 C34 120.6(2)
C36 C35 H35 119.7
C34 C35 H35 119.7
C35 C36 C31 120.5(3)
C35 C36 H36 119.7
C31 C36 H36 119.7
C42 C37 C38 122.6(2)
C42 C37 N2 119.03(19)
C38 C37 N2 118.38(19)
C39 C38 C37 117.4(2)
C39 C38 C44 122.4(2)
C37 C38 C44 120.19(19)
C38 C39 C40 121.7(2)
C38 C39 H39 119.2
C40 C39 H39 119.2
C41 C40 C39 119.1(2)
C41 C40 C43 120.3(2)
C39 C40 C43 120.6(2)
C40 C41 C42 121.6(2)
C40 C41 H41 119.2
C42 C41 H41 119.2
C37 C42 C41 117.7(2)
C37 C42 C57 121.6(2)
C41 C42 C57 120.7(2)
C40 C43 H43A 109.5
C40 C43 H43B 109.5
H43A C43 H43B 109.5
C40 C43 H43C 109.5
H43A C43 H43C 109.5
H43B C43 H43C 109.5
C45 C44 C51 112.10(18)
C45 C44 C38 111.61(18)
C51 C44 C38 112.11(18)
C45 C44 H44 106.9
C51 C44 H44 106.9
C38 C44 H44 106.9
C50 C45 C46 118.7(2)
C50 C45 C44 122.6(2)
C46 C45 C44 118.7(2)
C47 C46 C45 120.5(2)
C47 C46 H46 119.8
C45 C46 H46 119.8
C48 C47 C46 120.1(2)
C48 C47 H47 119.9
C46 C47 H47 119.9
C47 C48 C49 120.3(2)
C47 C48 H48 119.8
C49 C48 H48 119.8
C48 C49 C50 119.8(2)
C48 C49 H49 120.1
C50 C49 H49 120.1
C45 C50 C49 120.5(2)
C45 C50 H50 119.8
C49 C50 H50 119.8
C56 C51 C52 118.5(2)
C56 C51 C44 122.8(2)
C52 C51 C44 118.7(2)
C53 C52 C51 120.7(2)
C53 C52 H52 119.6
C51 C52 H52 119.6
C52 C53 C54 120.4(2)
C52 C53 H53 119.8
C54 C53 H53 119.8
C55 C54 C53 119.2(2)
C55 C54 H54 120.4
C53 C54 H54 120.4
C54 C55 C56 120.7(2)
C54 C55 H55 119.6
C56 C55 H55 119.6
C51 C56 C55 120.4(2)
C51 C56 H56 119.8
C55 C56 H56 119.8
C58 C57 C42 112.8(2)
C58 C57 C64 114.04(19)
C42 C57 C64 108.45(18)
C58 C57 H57 107.1
C42 C57 H57 107.1
C64 C57 H57 107.1
C59 C58 C63 118.3(3)
C59 C58 C57 123.4(2)
C63 C58 C57 118.3(2)
C58 C59 C60 120.3(3)
C58 C59 H59 119.8
C60 C59 H59 119.8
C61 C60 C59 120.2(3)
C61 C60 H60 119.9
C59 C60 H60 119.9
C60 C61 C62 120.1(3)
C60 C61 H61 119.9
C62 C61 H61 119.9
C63 C62 C61 120.1(3)
C63 C62 H62 120.0
C61 C62 H62 120.0
C62 C63 C58 120.9(3)
C62 C63 H63 119.5
C58 C63 H63 119.5
C69 C64 C65 119.0(2)
C69 C64 C57 122.5(2)
C65 C64 C57 118.3(2)
C64 C65 C66 120.9(2)
C64 C65 H65 119.5
C66 C65 H65 119.5
C67 C66 C65 119.7(3)
C67 C66 H66 120.2
C65 C66 H66 120.2
C66 C67 C68 119.8(2)
C66 C67 H67 120.1
C68 C67 H67 120.1
C67 C68 C69 120.4(2)
C67 C68 H68 119.8
C69 C68 H68 119.8
C64 C69 C68 120.1(2)
C64 C69 H69 120.0
C68 C69 H69 120.0
F2 Sb F3 93.09(8)
F2 Sb F6 90.02(8)
F3 Sb F6 91.52(9)
F2 Sb F4 177.47(8)
F3 Sb F4 89.32(8)
F6 Sb F4 90.66(8)
F2 Sb F5 90.23(7)
F3 Sb F5 89.29(8)
F6 Sb F5 179.14(8)
F4 Sb F5 89.05(7)
F2 Sb F1 90.03(8)
F3 Sb F1 176.45(8)
F6 Sb F1 90.15(8)
F4 Sb F1 87.53(7)
F5 Sb F1 89.03(7)
Cl2 C70 Cl1 111.58(16)
Cl2 C70 H70A 109.3
Cl1 C70 H70A 109.3
Cl2 C70 H70B 109.3
Cl1 C70 H70B 109.3
H70A C70 H70B 108.0
Cl4 C71 Cl3 111.05(18)
Cl4 C71 H71A 109.4
Cl3 C71 H71A 109.4
Cl4 C71 H71B 109.4
Cl3 C71 H71B 109.4
H71A C71 H71B 108.0

loop_
_geom_bond_atom_site_label_1
_geom_bond_atom_site_label_2
_geom_bond_distance
Cu C1 1.870(2)
Cu O 1.874(2)
O H1A 0.79(4)
O H1B 0.84(4)
N1 C1 1.356(3)
N1 C2 1.384(3)
N1 C4 1.446(3)
N2 C1 1.360(3)
N2 C3 1.388(3)
N2 C37 1.440(3)
C2 C3 1.347(3)
C2 H2 0.9300
C3 H3 0.9300
C4 C5 1.397(3)
C4 C9 1.402(3)
C5 C6 1.394(3)
C5 C11 1.528(3)
C6 C7 1.390(3)
C6 H6 0.9300
C7 C8 1.400(3)
C7 C10 1.504(3)
C8 C9 1.395(3)
C8 H8 0.9300
C9 C24 1.531(3)
C10 H10A 0.9600
C10 H10B 0.9600
C10 H10C 0.9600
C11 C18 1.534(3)
C11 C12 1.536(3)
C11 H11 0.9800
C12 C17 1.386(4)
C12 C13 1.398(3)
C13 C14 1.397(4)
C13 H13 0.9300
C14 C15 1.381(4)
C14 H14 0.9300
C15 C16 1.392(4)
C15 H15 0.9300
C16 C17 1.398(4)
C16 H16 0.9300
C17 H17 0.9300
C18 C23 1.389(3)
C18 C19 1.396(3)
C19 C20 1.391(3)
C19 H19 0.9300
C20 C21 1.381(4)
C20 H20 0.9300
C21 C22 1.387(4)
C21 H21 0.9300
C22 C23 1.393(4)
C22 H22 0.9300
C23 H23 0.9300
C24 C31 1.524(3)
C24 C25 1.531(3)
C24 H24 0.9800
C25 C30 1.389(3)
C25 C26 1.392(4)
C26 C27 1.394(4)
C26 H26 0.9300
C27 C28 1.374(4)
C27 H27 0.9300
C28 C29 1.386(4)
C28 H28 0.9300
C29 C30 1.387(4)
C29 H29 0.9300
C30 H30 0.9300
C31 C32 1.386(3)
C31 C36 1.403(3)
C32 C33 1.386(4)
C32 H32 0.9300
C33 C34 1.385(4)
C33 H33 0.9300
C34 C35 1.384(4)
C34 H34 0.9300
C35 C36 1.384(4)
C35 H35 0.9300
C36 H36 0.9300
C37 C42 1.394(3)
C37 C38 1.406(3)
C38 C39 1.389(3)
C38 C44 1.528(3)
C39 C40 1.394(3)
C39 H39 0.9300
C40 C41 1.388(3)
C40 C43 1.504(3)
C41 C42 1.394(3)
C41 H41 0.9300
C42 C57 1.528(3)
C43 H43A 0.9600
C43 H43B 0.9600
C43 H43C 0.9600
C44 C45 1.522(3)
C44 C51 1.527(3)
C44 H44 0.9800
C45 C50 1.392(3)
C45 C46 1.400(3)
C46 C47 1.390(4)
C46 H46 0.9300
C47 C48 1.379(4)
C47 H47 0.9300
C48 C49 1.380(4)
C48 H48 0.9300
C49 C50 1.400(3)
C49 H49 0.9300
C50 H50 0.9300
C51 C56 1.384(3)
C51 C52 1.394(3)
C52 C53 1.384(4)
C52 H52 0.9300
C53 C54 1.385(4)
C53 H53 0.9300
C54 C55 1.375(4)
C54 H54 0.9300
C55 C56 1.394(4)
C55 H55 0.9300
C56 H56 0.9300
C57 C58 1.521(3)
C57 C64 1.532(3)
C57 H57 0.9800
C58 C59 1.392(4)
C58 C63 1.403(4)
C59 C60 1.399(4)
C59 H59 0.9300
C60 C61 1.376(5)
C60 H60 0.9300
C61 C62 1.382(6)
C61 H61 0.9300
C62 C63 1.380(4)
C62 H62 0.9300
C63 H63 0.9300
C64 C69 1.386(3)
C64 C65 1.387(4)
C65 C66 1.390(4)
C65 H65 0.9300
C66 C67 1.377(4)
C66 H66 0.9300
C67 C68 1.386(4)
C67 H67 0.9300
C68 C69 1.387(3)
C68 H68 0.9300
C69 H69 0.9300
Sb F2 1.8649(16)
Sb F3 1.8657(17)
Sb F6 1.8728(16)
Sb F4 1.8751(16)
Sb F5 1.8885(15)
Sb F1 1.8899(15)
Cl1 C70 1.757(3)
Cl2 C70 1.755(3)
C70 H70A 0.9700
C70 H70B 0.9700
Cl3 C71 1.755(3)
Cl4 C71 1.747(3)
C71 H71A 0.9700
C71 H71B 0.9700
